data_2224072
loop_
_publ_author_name
'Yao, Gan-Bing'
'Jiang, Jia-Xun'
'Yuan, Li-Min'
'Ren, Xiao-Ming'

_publ_section_title
;
 Hexaaquacobalt(II)
 bis{[<i>N</i>-(4-methoxy-2-oxidobenzylidene)glycylglycinato]copper(II)}
 hexahydrate
;
_journal_coeditor_code XU2621
_journal_issue 11
_journal_name_full 'Acta Crystallographica Section E'
_journal_page_first m1316
_journal_paper_doi 10.1107/S1600536809040045
_journal_volume 65
_journal_year 2009
_chemical_formula_iupac '[Co (H2 O)6] [Cu (C12 H11 N2 O5)]2, 6H2 O'
_chemical_formula_moiety 'Co H12 O6 2+, 2(C12 H11 Cu N2 O5 -), 6(H2 O)'
_chemical_formula_sum 'C24 H46 Co Cu2 N4 O22'
_chemical_formula_weight 928.66
_chemical_name_systematic
;
Hexaaquacobalt(II)
bis{[<i>N</i>-(4-methoxy-2-oxidobenzylidene)glycylglycinato]copper(II)}
hexahydrate
;
_space_group_IT_number 2
_symmetry_cell_setting triclinic
_symmetry_space_group_name_Hall '-P 1'
_symmetry_space_group_name_H-M 'P -1'
_atom_sites_solution_hydrogens geom
_atom_sites_solution_primary direct
_atom_sites_solution_secondary difmap
_audit_creation_method SHELXL-97
_cell_angle_alpha 76.705(4)
_cell_angle_beta 76.616(5)
_cell_angle_gamma 81.085(4)
_cell_formula_units_Z 1
_cell_length_a 7.834(2)
_cell_length_b 10.835(3)
_cell_length_c 11.474(3)
_cell_measurement_reflns_used 2213
_cell_measurement_temperature 296(2)
_cell_measurement_theta_max 27.25
_cell_measurement_theta_min 2.85
_cell_volume 916.7(4)
_computing_cell_refinement 'SAINT-Plus (Bruker, 2003)'
_computing_data_collection 'SMART (Bruker, 2002)'
_computing_data_reduction 'SAINT-Plus (Bruker, 2003)'
_computing_molecular_graphics 'SHELXTL (Sheldrick, 2008)'
_computing_publication_material 'SHELXTL (Sheldrick, 2008)'
_computing_structure_refinement 'SHELXTL (Sheldrick, 2008)'
_computing_structure_solution 'SHELXTL (Sheldrick, 2008)'
_diffrn_ambient_temperature 296(2)
_diffrn_measured_fraction_theta_full 0.981
_diffrn_measured_fraction_theta_max 0.981
_diffrn_measurement_device_type 'Bruker SMART APEX CCD'
_diffrn_measurement_method '\f and \w'
_diffrn_radiation_monochromator graphite
_diffrn_radiation_source 'fine-focus sealed tube'
_diffrn_radiation_type MoK\a
_diffrn_radiation_wavelength 0.71073
_diffrn_reflns_av_R_equivalents 0.0723
_diffrn_reflns_av_sigmaI/netI 0.0674
_diffrn_reflns_limit_h_max 9
_diffrn_reflns_limit_h_min -9
_diffrn_reflns_limit_k_max 13
_diffrn_reflns_limit_k_min -11
_diffrn_reflns_limit_l_max 13
_diffrn_reflns_limit_l_min -7
_diffrn_reflns_number 4773
_diffrn_reflns_theta_full 25.50
_diffrn_reflns_theta_max 25.50
_diffrn_reflns_theta_min 1.86
_diffrn_standards_number 0
_exptl_absorpt_coefficient_mu 1.687
_exptl_absorpt_correction_T_max 0.6577
_exptl_absorpt_correction_T_min 0.5607
_exptl_absorpt_correction_type multi-scan
_exptl_absorpt_process_details '(SADABS; Bruker, 2001)'
_exptl_crystal_colour violet
_exptl_crystal_density_diffrn 1.682
_exptl_crystal_density_method 'not measured'
_exptl_crystal_description block
_exptl_crystal_F_000 479
_exptl_crystal_size_max 0.35
_exptl_crystal_size_mid 0.30
_exptl_crystal_size_min 0.25
_refine_diff_density_max 0.588
_refine_diff_density_min -0.732
_refine_ls_extinction_method none
_refine_ls_goodness_of_fit_ref 1.008
_refine_ls_hydrogen_treatment constr
_refine_ls_matrix_type full
_refine_ls_number_parameters 242
_refine_ls_number_reflns 3345
_refine_ls_number_restraints 0
_refine_ls_restrained_S_all 1.008
_refine_ls_R_factor_all 0.0491
_refine_ls_R_factor_gt 0.0421
_refine_ls_shift/su_max 0.000
_refine_ls_shift/su_mean 0.000
_refine_ls_structure_factor_coef Fsqd
_refine_ls_weighting_details 'calc w=1/[\s^2^(Fo^2^)+(0.0518P)^2^] where P=(Fo^2^+2Fc^2^)/3'
_refine_ls_weighting_scheme calc
_refine_ls_wR_factor_gt 0.1022
_refine_ls_wR_factor_ref 0.1054
_reflns_number_gt 2801
_reflns_number_total 3345
_reflns_threshold_expression I>2\s(I)
_cod_data_source_file xu2621.cif
_cod_data_source_block I
_cod_database_code 2224072
_cod_database_fobs_code 2224072

loop_
_symmetry_equiv_pos_as_xyz
'x, y, z'
'-x, -y, -z'

loop_
_atom_site_type_symbol
_atom_site_label
_atom_site_fract_x
_atom_site_fract_y
_atom_site_fract_z
_atom_site_U_iso_or_equiv
_atom_site_adp_type
_atom_site_calc_flag
_atom_site_refinement_flags
_atom_site_occupancy
_atom_site_disorder_assembly
_atom_site_disorder_group
Cu Cu1 0.03586(5) 0.20388(4) 0.98824(3) 0.02809(14) Uani d . 1 . .
C C1 0.2956(4) 0.0148(3) 0.9002(3) 0.0288(7) Uani d . 1 . .
C C2 0.4083(4) -0.0331(3) 0.8024(3) 0.0311(7) Uani d . 1 . .
H H2 0.4107 0.0127 0.7229 0.037 Uiso calc R 1 . .
C C3 0.5146(4) -0.1458(3) 0.8214(3) 0.0341(8) Uani d . 1 . .
C C4 0.5171(5) -0.2159(3) 0.9394(3) 0.0374(8) Uani d . 1 . .
H H4 0.5912 -0.2913 0.9524 0.045 Uiso calc R 1 . .
C C5 0.4078(5) -0.1707(3) 1.0351(3) 0.0349(8) Uani d . 1 . .
H H5 0.4084 -0.2174 1.1139 0.042 Uiso calc R 1 . .
C C6 0.2944(4) -0.0569(3) 1.0203(3) 0.0290(7) Uani d . 1 . .
C C7 0.1895(4) -0.0188(3) 1.1282(3) 0.0315(7) Uani d . 1 . .
H H7 0.2013 -0.0715 1.2029 0.038 Uiso calc R 1 . .
C C8 -0.0200(4) 0.1156(3) 1.2453(3) 0.0355(8) Uani d . 1 . .
H H8A 0.0605 0.1224 1.2957 0.043 Uiso calc R 1 . .
H H8B -0.0942 0.0491 1.2897 0.043 Uiso calc R 1 . .
C C9 -0.1332(4) 0.2406(3) 1.2200(3) 0.0300(7) Uani d . 1 . .
C C10 -0.2110(5) 0.4100(3) 1.0531(3) 0.0319(8) Uani d . 1 . .
H H10A -0.1755 0.4809 1.0770 0.038 Uiso calc R 1 . .
H H10B -0.3368 0.4073 1.0840 0.038 Uiso calc R 1 . .
C C11 -0.1693(4) 0.4271(3) 0.9149(3) 0.0311(7) Uani d . 1 . .
C C12 0.6253(5) -0.1365(4) 0.6071(3) 0.0487(10) Uani d . 1 . .
H H12A 0.5082 -0.1290 0.5921 0.073 Uiso calc R 1 . .
H H12B 0.7045 -0.1860 0.5535 0.073 Uiso calc R 1 . .
H H12C 0.6631 -0.0531 0.5921 0.073 Uiso calc R 1 . .
N N1 0.0808(4) 0.0818(3) 1.1303(2) 0.0294(6) Uani d . 1 . .
N N2 -0.1159(4) 0.2923(3) 1.1028(2) 0.0302(6) Uani d . 1 . .
O O1 0.1993(3) 0.1241(2) 0.87335(19) 0.0314(5) Uani d . 1 . .
O O2 -0.2285(3) 0.2879(2) 1.30684(19) 0.0365(6) Uani d . 1 . .
O O3 -0.0524(3) 0.3465(2) 0.86770(18) 0.0337(5) Uani d . 1 . .
O O4 -0.2476(3) 0.5175(2) 0.8547(2) 0.0425(6) Uani d . 1 . .
O O5 0.6258(3) -0.1980(2) 0.7310(2) 0.0436(6) Uani d . 1 . .
Co Co1 1.0000 0.5000 0.5000 0.02696(17) Uani d S 1 . .
O O6 0.9561(3) 0.3322(2) 0.6289(2) 0.0422(6) Uani d . 1 . .
H H6A 0.8856 0.2887 0.6164 0.063 Uiso d R 1 . .
H H6B 0.9396 0.3336 0.7039 0.063 Uiso d R 1 . .
O O7 0.7348(3) 0.5271(2) 0.4914(2) 0.0393(6) Uani d . 1 . .
H H7A 0.7050 0.5904 0.4409 0.059 Uiso d R 1 . .
H H7B 0.6609 0.5097 0.5534 0.059 Uiso d R 1 . .
O O8 0.9612(3) 0.6042(2) 0.63661(19) 0.0357(6) Uani d . 1 . .
H H8D 0.9732 0.6820 0.6039 0.054 Uiso d R 1 . .
H H8C 1.0367 0.5755 0.6815 0.054 Uiso d R 1 . .
O O9 0.3966(3) 0.2928(2) 0.6876(2) 0.0478(7) Uani d . 1 . .
H H9A 0.4091 0.3533 0.7196 0.072 Uiso d R 1 . .
H H9B 0.3299 0.2420 0.7389 0.072 Uiso d R 1 . .
O O10 0.5032(3) 0.5168(3) 0.7098(2) 0.0452(6) Uani d . 1 . .
H H10C 0.4526 0.5916 0.6909 0.068 Uiso d R 1 . .
H H10D 0.5707 0.5161 0.7582 0.068 Uiso d R 1 . .
O O11 0.7326(4) 0.1922(3) 0.5697(2) 0.0491(7) Uani d . 1 . .
H H11A 0.7595 0.2283 0.4950 0.074 Uiso d R 1 . .
H H11B 0.6310 0.2231 0.6018 0.074 Uiso d R 1 . .

loop_
_atom_site_aniso_label
_atom_site_aniso_U_11
_atom_site_aniso_U_22
_atom_site_aniso_U_33
_atom_site_aniso_U_12
_atom_site_aniso_U_13
_atom_site_aniso_U_23
Cu1 0.0315(2) 0.0310(2) 0.0209(2) 0.00299(17) -0.00540(16) -0.00771(16)
C1 0.0265(16) 0.0292(18) 0.0336(18) -0.0023(14) -0.0083(14) -0.0106(14)
C2 0.0335(18) 0.0302(18) 0.0312(18) -0.0003(14) -0.0098(14) -0.0084(14)
C3 0.0295(17) 0.0325(18) 0.046(2) -0.0015(14) -0.0095(15) -0.0177(15)
C4 0.0353(19) 0.0305(19) 0.051(2) 0.0035(15) -0.0192(17) -0.0109(16)
C5 0.0366(19) 0.0319(19) 0.0382(19) -0.0023(15) -0.0156(16) -0.0042(15)
C6 0.0278(17) 0.0296(18) 0.0322(17) -0.0018(14) -0.0112(14) -0.0072(14)
C7 0.0341(18) 0.0321(19) 0.0291(17) -0.0062(15) -0.0118(14) -0.0004(14)
C8 0.0344(19) 0.051(2) 0.0214(17) -0.0016(16) -0.0083(14) -0.0062(15)
C9 0.0267(17) 0.043(2) 0.0249(17) -0.0097(14) -0.0056(13) -0.0117(14)
C10 0.0396(19) 0.0333(19) 0.0216(16) 0.0021(15) -0.0027(14) -0.0107(13)
C11 0.0351(18) 0.0315(18) 0.0262(17) -0.0017(15) -0.0039(14) -0.0089(14)
C12 0.051(2) 0.051(2) 0.043(2) 0.0067(19) -0.0047(18) -0.0211(19)
N1 0.0312(15) 0.0335(15) 0.0240(14) -0.0003(12) -0.0086(11) -0.0059(11)
N2 0.0368(15) 0.0339(15) 0.0209(14) 0.0019(12) -0.0071(12) -0.0104(11)
O1 0.0336(12) 0.0337(13) 0.0241(11) 0.0067(10) -0.0051(9) -0.0077(9)
O2 0.0381(13) 0.0494(15) 0.0235(12) -0.0015(11) -0.0046(10) -0.0143(10)
O3 0.0432(14) 0.0339(13) 0.0193(11) 0.0092(11) -0.0040(10) -0.0068(9)
O4 0.0522(16) 0.0382(15) 0.0287(13) 0.0167(12) -0.0068(11) -0.0055(11)
O5 0.0431(15) 0.0411(15) 0.0464(15) 0.0105(12) -0.0076(12) -0.0198(12)
Co1 0.0287(3) 0.0336(4) 0.0202(3) -0.0038(3) -0.0041(2) -0.0092(2)
O6 0.0604(17) 0.0434(15) 0.0260(12) -0.0160(13) -0.0119(12) -0.0036(11)
O7 0.0298(13) 0.0549(16) 0.0304(13) -0.0001(11) -0.0061(10) -0.0061(11)
O8 0.0415(14) 0.0399(14) 0.0288(12) -0.0091(11) -0.0055(10) -0.0117(10)
O9 0.0488(16) 0.0482(16) 0.0418(15) -0.0069(13) -0.0050(12) -0.0029(12)
O10 0.0388(15) 0.0585(17) 0.0375(14) 0.0058(12) -0.0061(11) -0.0168(12)
O11 0.0525(17) 0.0562(17) 0.0404(15) -0.0107(13) -0.0101(13) -0.0095(13)

loop_
_atom_type_symbol
_atom_type_description
_atom_type_scat_dispersion_real
_atom_type_scat_dispersion_imag
_atom_type_scat_source
C C 0.0033 0.0016 'International Tables Vol C Tables 4.2.6.8 and 6.1.1.4'
H H 0.0000 0.0000 'International Tables Vol C Tables 4.2.6.8 and 6.1.1.4'
Co Co 0.3494 0.9721 'International Tables Vol C Tables 4.2.6.8 and 6.1.1.4'
Cu Cu 0.3201 1.2651 'International Tables Vol C Tables 4.2.6.8 and 6.1.1.4'
N N 0.0061 0.0033 'International Tables Vol C Tables 4.2.6.8 and 6.1.1.4'
O O 0.0106 0.0060 'International Tables Vol C Tables 4.2.6.8 and 6.1.1.4'

loop_
_geom_angle_atom_site_label_1
_geom_angle_atom_site_label_2
_geom_angle_atom_site_label_3
_geom_angle_site_symmetry_1
_geom_angle_site_symmetry_3
_geom_angle
_geom_angle_publ_flag
O1 Cu1 N2 . . 175.78(11) ?
O1 Cu1 N1 . . 96.59(10) ?
N2 Cu1 N1 . . 84.11(11) ?
O1 Cu1 O3 . . 96.05(9) ?
N2 Cu1 O3 . . 83.37(10) ?
N1 Cu1 O3 . . 167.30(10) ?
O1 C1 C2 . . 117.3(3) ?
O1 C1 C6 . . 124.7(3) ?
C2 C1 C6 . . 118.1(3) ?
C3 C2 C1 . . 121.5(3) ?
C3 C2 H2 . . 119.2 ?
C1 C2 H2 . . 119.2 ?
O5 C3 C2 . . 124.6(3) ?
O5 C3 C4 . . 114.6(3) ?
C2 C3 C4 . . 120.9(3) ?
C5 C4 C3 . . 118.2(3) ?
C5 C4 H4 . . 120.9 ?
C3 C4 H4 . . 120.9 ?
C4 C5 C6 . . 123.1(3) ?
C4 C5 H5 . . 118.4 ?
C6 C5 H5 . . 118.4 ?
C5 C6 C1 . . 118.2(3) ?
C5 C6 C7 . . 117.6(3) ?
C1 C6 C7 . . 124.2(3) ?
N1 C7 C6 . . 125.2(3) ?
N1 C7 H7 . . 117.4 ?
C6 C7 H7 . . 117.4 ?
N1 C8 C9 . . 110.3(3) ?
N1 C8 H8A . . 109.6 ?
C9 C8 H8A . . 109.6 ?
N1 C8 H8B . . 109.6 ?
C9 C8 H8B . . 109.6 ?
H8A C8 H8B . . 108.1 ?
O2 C9 N2 . . 126.1(3) ?
O2 C9 C8 . . 120.4(3) ?
N2 C9 C8 . . 113.5(3) ?
N2 C10 C11 . . 108.2(3) ?
N2 C10 H10A . . 110.1 ?
C11 C10 H10A . . 110.1 ?
N2 C10 H10B . . 110.1 ?
C11 C10 H10B . . 110.1 ?
H10A C10 H10B . . 108.4 ?
O4 C11 O3 . . 123.8(3) ?
O4 C11 C10 . . 118.7(3) ?
O3 C11 C10 . . 117.5(3) ?
O5 C12 H12A . . 109.5 ?
O5 C12 H12B . . 109.5 ?
H12A C12 H12B . . 109.5 ?
O5 C12 H12C . . 109.5 ?
H12A C12 H12C . . 109.5 ?
H12B C12 H12C . . 109.5 ?
C7 N1 C8 . . 122.0(3) ?
C7 N1 Cu1 . . 124.6(2) ?
C8 N1 Cu1 . . 113.4(2) ?
C9 N2 C10 . . 125.0(3) ?
C9 N2 Cu1 . . 118.7(2) ?
C10 N2 Cu1 . . 116.28(19) ?
C1 O1 Cu1 . . 124.7(2) ?
C11 O3 Cu1 . . 114.35(19) ?
C3 O5 C12 . . 118.5(3) ?
O7 Co1 O7 . 2_766 179.9980(10) ?
O7 Co1 O8 . 2_766 86.87(9) ?
O7 Co1 O8 2_766 2_766 93.13(9) ?
O7 Co1 O8 . . 93.13(9) ?
O7 Co1 O8 2_766 . 86.87(9) ?
O8 Co1 O8 2_766 . 179.9990(10) ?
O7 Co1 O6 . . 89.45(10) ?
O7 Co1 O6 2_766 . 90.55(10) ?
O8 Co1 O6 2_766 . 88.61(9) ?
O8 Co1 O6 . . 91.39(9) ?
O7 Co1 O6 . 2_766 90.55(10) ?
O7 Co1 O6 2_766 2_766 89.45(10) ?
O8 Co1 O6 2_766 2_766 91.39(9) ?
O8 Co1 O6 . 2_766 88.61(9) ?
O6 Co1 O6 . 2_766 179.9990(10) ?
Co1 O6 H6A . . 115.2 ?
Co1 O6 H6B . . 119.2 ?
H6A O6 H6B . . 110.8 ?
Co1 O7 H7A . . 115.5 ?
Co1 O7 H7B . . 119.8 ?
H7A O7 H7B . . 114.9 ?
Co1 O8 H8D . . 109.1 ?
Co1 O8 H8C . . 109.7 ?
H8D O8 H8C . . 109.4 ?
H9A O9 H9B . . 109.9 ?
H10C O10 H10D . . 109.7 ?
H11A O11 H11B . . 110.0 ?

loop_
_geom_bond_atom_site_label_1
_geom_bond_atom_site_label_2
_geom_bond_site_symmetry_2
_geom_bond_distance
_geom_bond_publ_flag
Cu1 O1 . 1.877(2) ?
Cu1 N2 . 1.887(3) ?
Cu1 N1 . 1.913(3) ?
Cu1 O3 . 1.977(2) ?
C1 O1 . 1.315(4) ?
C1 C2 . 1.406(4) ?
C1 C6 . 1.416(4) ?
C2 C3 . 1.371(5) ?
C2 H2 . 0.9300 ?
C3 O5 . 1.361(4) ?
C3 C4 . 1.394(5) ?
C4 C5 . 1.364(5) ?
C4 H4 . 0.9300 ?
C5 C6 . 1.404(4) ?
C5 H5 . 0.9300 ?
C6 C7 . 1.427(4) ?
C7 N1 . 1.276(4) ?
C7 H7 . 0.9300 ?
C8 N1 . 1.465(4) ?
C8 C9 . 1.508(5) ?
C8 H8A . 0.9700 ?
C8 H8B . 0.9700 ?
C9 O2 . 1.258(4) ?
C9 N2 . 1.317(4) ?
C10 N2 . 1.440(4) ?
C10 C11 . 1.516(4) ?
C10 H10A . 0.9700 ?
C10 H10B . 0.9700 ?
C11 O4 . 1.229(4) ?
C11 O3 . 1.278(4) ?
C12 O5 . 1.426(4) ?
C12 H12A . 0.9600 ?
C12 H12B . 0.9600 ?
C12 H12C . 0.9600 ?
Co1 O7 . 2.075(2) ?
Co1 O7 2_766 2.075(2) ?
Co1 O8 2_766 2.076(2) ?
Co1 O8 . 2.076(2) ?
Co1 O6 . 2.081(2) ?
Co1 O6 2_766 2.081(2) ?
O6 H6A . 0.8345 ?
O6 H6B . 0.8434 ?
O7 H7A . 0.8307 ?
O7 H7B . 0.8112 ?
O8 H8D . 0.8503 ?
O8 H8C . 0.8499 ?
O9 H9A . 0.8497 ?
O9 H9B . 0.8485 ?
O10 H10C . 0.8493 ?
O10 H10D . 0.8488 ?
O11 H11A . 0.8484 ?
O11 H11B . 0.8481 ?

loop_
_geom_hbond_atom_site_label_D
_geom_hbond_atom_site_label_H
_geom_hbond_atom_site_label_A
_geom_hbond_site_symmetry_A
_geom_hbond_distance_DH
_geom_hbond_distance_HA
_geom_hbond_distance_DA
_geom_hbond_angle_DHA
O6 H6A O11 . 0.83 1.94 2.771(4) 174
O6 H6B O3 1_655 0.84 1.93 2.765(3) 169
O7 H7A O9 2_666 0.83 1.95 2.757(3) 165
O7 H7B O10 . 0.81 1.94 2.723(3) 162
O8 H8C O2 2_667 0.85 2.31 2.812(3) 118
O9 H9A O10 . 0.85 1.99 2.769(4) 152
O9 H9B O1 . 0.85 1.96 2.798(3) 172
O10 H10C O2 2_567 0.85 2.02 2.783(3) 149
O10 H10D O4 1_655 0.85 2.00 2.844(4) 173
O11 H11A O2 1_654 0.85 2.09 2.916(3) 164
O11 H11B O9 . 0.85 2.00 2.844(4) 176
